data_4115660
loop_
_publ_author_name
'Helfried Neumann'
'Axel Jacobi von Wangelin'
'Dirk G\"ordes'
'Anke Spannenberg'
'Matthias Beller'

_publ_section_title
;
 A New Multicomponent Coupling of Aldehydes, Amides, and Dienophiles:
 Atom-Efficient One-Pot Synthesis of Highly Substituted Cyclohexenes and
 Cyclohexadienes
;
_journal_name_full 'Journal of the American Chemical Society'
_journal_page_first 8398
_journal_page_last 8399
_journal_paper_doi 10.1021/ja010503k
_journal_volume 123
_journal_year 2001
_chemical_formula_sum 'C11 H16 N2 O'
_chemical_formula_weight 192.26
_chemical_name_systematic
; 
 ? 
;
_space_group_IT_number 14
_symmetry_cell_setting monoclinic
_symmetry_space_group_name_Hall '-P 2ybc'
_symmetry_space_group_name_H-M 'P 1 21/c 1'
_atom_sites_solution_hydrogens geom
_atom_sites_solution_primary direct
_atom_sites_solution_secondary difmap
_audit_creation_method SHELXL
_cell_angle_alpha 90.00
_cell_angle_beta 113.28(3)
_cell_angle_gamma 90.00
_cell_formula_units_Z 4
_cell_length_a 8.643(2)
_cell_length_b 15.147(3)
_cell_length_c 9.364(2)
_cell_measurement_reflns_used 5000
_cell_measurement_temperature 293(2)
_cell_measurement_theta_max 20
_cell_measurement_theta_min 4
_cell_volume 1126.1(5)
_computing_cell_refinement STOE-CELL
_computing_data_collection STOE-EXPOSE
_computing_data_reduction STOE-INTEGRATE
_computing_molecular_graphics XP
_computing_publication_material SHELXL-93
_computing_structure_refinement 'SHELXL-93 (Sheldrick, 1993)'
_computing_structure_solution 'SHELXS-86 (Sheldrick, 1990)'
_diffrn_ambient_temperature 293(2)
_diffrn_measurement_device STOE-IPDS
_diffrn_measurement_method 'LASER SCANNED IMAGING PLATE'
_diffrn_radiation_monochromator graphite
_diffrn_radiation_source 'fine-focus sealed tube'
_diffrn_radiation_type MoK\a
_diffrn_radiation_wavelength 0.71073
_diffrn_reflns_av_R_equivalents 0.0738
_diffrn_reflns_av_sigmaI/netI 0.0929
_diffrn_reflns_limit_h_max 9
_diffrn_reflns_limit_h_min -9
_diffrn_reflns_limit_k_max 17
_diffrn_reflns_limit_k_min 0
_diffrn_reflns_limit_l_max 10
_diffrn_reflns_limit_l_min -10
_diffrn_reflns_number 3311
_diffrn_reflns_theta_max 24.30
_diffrn_reflns_theta_min 2.57
_diffrn_standards_interval_time 360
_diffrn_standards_number 50-200
_exptl_absorpt_coefficient_mu 0.074
_exptl_absorpt_correction_type NO
_exptl_crystal_colour COLOURLESS
_exptl_crystal_density_diffrn 1.134
_exptl_crystal_description PRISM
_exptl_crystal_F_000 416
_exptl_crystal_size_max 0.4
_exptl_crystal_size_mid 0.3
_exptl_crystal_size_min 0.2
_refine_diff_density_max 0.262
_refine_diff_density_min -0.289
_refine_diff_density_rms 0.052
_refine_ls_extinction_method none
_refine_ls_goodness_of_fit_all 0.892
_refine_ls_goodness_of_fit_obs 1.104
_refine_ls_matrix_type full
_refine_ls_number_parameters 155
_refine_ls_number_reflns 1803
_refine_ls_number_restraints 0
_refine_ls_restrained_S_all 0.892
_refine_ls_restrained_S_obs 1.104
_refine_ls_R_factor_all 0.0945
_refine_ls_R_factor_obs 0.0562
_refine_ls_shift/esd_max 0.000
_refine_ls_shift/esd_mean 0.000
_refine_ls_structure_factor_coef Fsqd
_refine_ls_weighting_details 'w=1/[\s^2^(Fo^2^)+(0.0890P)^2^+0.0000P] where P=(Fo^2^+2Fc^2^)/3'
_refine_ls_weighting_scheme calc
_refine_ls_wR_factor_all 0.1614
_refine_ls_wR_factor_obs 0.1465
_reflns_number_observed 1032
_reflns_number_total 1803
_reflns_observed_criterion >2sigma(I)
_cod_data_source_file ja010503k.cif
_cod_data_source_block 812
_cod_depositor_comments
;
The following automatic conversions were performed:

'_refine_ls_weighting_scheme' value 'calc
w=1/[\s^2^(Fo^2^)+(0.0890P)^2^+0.0000P] where P=(Fo^2^+2Fc^2^)/3' was
changed to 'calc'. New tag '_refine_ls_weighting_details' was
created. The value of the new tag was set to
'w=1/[\s^2^(Fo^2^)+(0.0890P)^2^+0.0000P] where P=(Fo^2^+2Fc^2^)/3'.

Automatic conversion script
Id: cif_fix_values 3143 2015-03-26 13:38:13Z robertas 
;
_cod_original_cell_volume 1126.1(4)
_cod_database_code 4115660

loop_
_symmetry_equiv_pos_as_xyz
'x, y, z'
'-x, y+1/2, -z+1/2'
'-x, -y, -z'
'x, -y-1/2, z-1/2'

loop_
_atom_site_aniso_label
_atom_site_aniso_U_11
_atom_site_aniso_U_22
_atom_site_aniso_U_33
_atom_site_aniso_U_23
_atom_site_aniso_U_13
_atom_site_aniso_U_12
C1 0.045(2) 0.047(2) 0.032(2) -0.0048(13) 0.0168(13) -0.0015(14)
C2 0.045(2) 0.073(2) 0.048(2) -0.009(2) 0.0144(14) -0.013(2)
C3 0.043(2) 0.048(2) 0.0274(15) -0.0013(14) 0.0082(12) -0.0050(13)
C4 0.0371(15) 0.048(2) 0.036(2) 0.0033(13) 0.0066(12) 0.0038(14)
C5 0.034(2) 0.057(2) 0.043(2) 0.0036(14) 0.0089(13) 0.0041(14)
C6 0.038(2) 0.053(2) 0.050(2) 0.000(2) 0.0132(14) -0.0060(14)
C7 0.050(2) 0.043(2) 0.057(2) 0.001(2) 0.024(2) 0.0005(14)
C8 0.043(2) 0.053(2) 0.038(2) -0.0086(15) 0.0137(14) -0.0033(14)
C9 0.061(2) 0.055(2) 0.061(2) -0.012(2) 0.033(2) -0.006(2)
C10 0.066(2) 0.056(2) 0.070(2) 0.005(2) 0.025(2) 0.011(2)
C11 0.067(2) 0.062(2) 0.083(2) 0.018(2) 0.040(2) 0.001(2)
N1 0.0405(13) 0.0528(15) 0.0258(13) -0.0004(12) 0.0081(11) -0.0101(11)
N2 0.070(2) 0.080(2) 0.098(2) -0.011(2) 0.047(2) 0.002(2)
O 0.0743(15) 0.073(2) 0.0381(12) -0.0028(11) 0.0257(11) -0.0217(12)

loop_
_atom_site_label
_atom_site_type_symbol
_atom_site_fract_x
_atom_site_fract_y
_atom_site_fract_z
_atom_site_U_iso_or_equiv
_atom_site_thermal_displace_type
_atom_site_occupancy
_atom_site_calc_flag
_atom_site_refinement_flags
C1 C -0.1506(3) 0.2218(2) 0.7350(3) 0.0408(7) Uani 1 d .
C2 C -0.3083(4) 0.1958(2) 0.5971(3) 0.0564(9) Uani 1 d .
H2A H -0.3023(4) 0.2179(2) 0.5034(3) 0.085 Uiso 1 calc R
H2B H -0.4051(4) 0.2203(2) 0.6088(3) 0.085 Uiso 1 calc R
H2C H -0.3176(4) 0.1326(2) 0.5917(3) 0.085 Uiso 1 calc R
C3 C 0.1158(3) 0.3051(2) 0.8192(3) 0.0411(7) Uani 1 d .
H3 H 0.1261(34) 0.2756(17) 0.9095(36) 0.048(8) Uiso 1 d .
C4 C 0.2654(3) 0.2861(2) 0.7778(3) 0.0430(7) Uani 1 d .
C5 C 0.3498(4) 0.3509(2) 0.7454(3) 0.0465(8) Uani 1 d .
H5 H 0.4503(39) 0.3308(21) 0.7290(32) 0.060(9) Uiso 1 d .
C6 C 0.3075(4) 0.4471(2) 0.7357(4) 0.0482(8) Uani 1 d .
H6 H 0.3819(36) 0.4761(18) 0.8331(34) 0.050(8) Uiso 1 d .
C7 C 0.1269(4) 0.4594(2) 0.7211(4) 0.0490(8) Uani 1 d .
H7A H 0.1077(32) 0.5210(20) 0.7379(31) 0.048(8) Uiso 1 d .
H7B H 0.0505(38) 0.4372(21) 0.6161(37) 0.062(9) Uiso 1 d .
C8 C 0.0990(4) 0.4041(2) 0.8452(3) 0.0454(8) Uani 1 d .
H8 H 0.1800(33) 0.4202(16) 0.9442(31) 0.038(7) Uiso 1 d .
C9 C -0.0658(4) 0.4249(2) 0.8506(4) 0.0563(9) Uani 1 d .
C10 C 0.3126(4) 0.1904(2) 0.7834(4) 0.0646(10) Uani 1 d .
H10A H 0.2344(4) 0.1555(2) 0.8089(4) 0.097 Uiso 1 calc R
H10B H 0.4242(4) 0.1820(2) 0.8610(4) 0.097 Uiso 1 calc R
H10C H 0.3092(4) 0.1727(2) 0.6838(4) 0.097 Uiso 1 calc R
C11 C 0.3369(4) 0.4923(2) 0.6044(4) 0.0672(10) Uani 1 d .
H11A H 0.3085(4) 0.5537(2) 0.6020(4) 0.101 Uiso 1 calc R
H11B H 0.2677(4) 0.4652(2) 0.5074(4) 0.101 Uiso 1 calc R
H11C H 0.4533(4) 0.4866(2) 0.6205(4) 0.101 Uiso 1 calc R
N1 N -0.0395(3) 0.2694(2) 0.6996(3) 0.0413(6) Uani 1 d .
N2 N -0.1931(4) 0.4433(2) 0.8531(4) 0.0784(10) Uani 1 d .
HN H -0.0562(37) 0.2827(19) 0.6031(40) 0.051(9) Uiso 1 d .
O O -0.1280(3) 0.20126(14) 0.8685(2) 0.0608(7) Uani 1 d .

loop_
_atom_type_symbol
_atom_type_description
_atom_type_scat_dispersion_real
_atom_type_scat_dispersion_imag
_atom_type_scat_source
C C 0.0033 0.0016 'International Tables Vol C Tables 4.2.6.8 and 6.1.1.4'
H H 0.0000 0.0000 'International Tables Vol C Tables 4.2.6.8 and 6.1.1.4'
N N 0.0061 0.0033 'International Tables Vol C Tables 4.2.6.8 and 6.1.1.4'
O O 0.0106 0.0060 'International Tables Vol C Tables 4.2.6.8 and 6.1.1.4'

loop_
_geom_angle_atom_site_label_1
_geom_angle_atom_site_label_2
_geom_angle_atom_site_label_3
_geom_angle
O C1 N1 123.1(3)
O C1 C2 122.0(3)
N1 C1 C2 114.8(2)
N1 C3 C4 110.5(2)
N1 C3 C8 111.4(2)
C4 C3 C8 111.6(2)
C5 C4 C10 123.7(3)
C5 C4 C3 121.3(3)
C10 C4 C3 114.9(3)
C4 C5 C6 126.2(3)
C5 C6 C11 112.0(3)
C5 C6 C7 110.0(3)
C11 C6 C7 111.5(3)
C6 C7 C8 109.2(3)
C9 C8 C7 110.7(3)
C9 C8 C3 111.5(2)
C7 C8 C3 111.2(2)
N2 C9 C8 178.1(4)
C1 N1 C3 122.4(2)

loop_
_geom_bond_atom_site_label_1
_geom_bond_atom_site_label_2
_geom_bond_distance
C1 O 1.227(3)
C1 N1 1.343(4)
C1 C2 1.513(4)
C3 N1 1.469(3)
C3 C4 1.516(4)
C3 C8 1.536(4)
C4 C5 1.327(4)
C4 C10 1.501(4)
C5 C6 1.497(4)
C6 C11 1.514(4)
C6 C7 1.523(4)
C7 C8 1.527(4)
C8 C9 1.479(4)
C9 N2 1.144(4)
